data_7203550
loop_
_publ_author_name
'Banerjee, Rahul'
'Saha, Binoy K.'
'Desiraju, Gautam R.'

_publ_section_title
;
 Synthon robustness in saccharinate salts of some substituted pyridines
;
_journal_issue 9
_journal_name_full CrystEngComm
_journal_page_first 680
_journal_paper_doi 10.1039/b608926g
_journal_volume 8
_journal_year 2006
_chemical_formula_moiety 'C6 H10 N3, C7 H4 N O3 S'
_chemical_formula_sum 'C13 H14 N4 O3 S'
_chemical_formula_weight 306.34
_chemical_melting_point 188
_chemical_name_common 'saccharin, 2-amino-4,6-dimethylpyrimidine'
_chemical_name_systematic
;
saccharin, 2-amino-4,6-dimethylpyrimidine
;
_space_group_IT_number 2
_symmetry_cell_setting triclinic
_symmetry_space_group_name_Hall '-P 1'
_symmetry_space_group_name_H-M 'P -1'
_atom_sites_solution_hydrogens geom
_atom_sites_solution_primary direct
_atom_sites_solution_secondary difmap
_audit_creation_method SHELXL-97
_cell_angle_alpha 98.667(3)
_cell_angle_beta 95.025(3)
_cell_angle_gamma 100.566(3)
_cell_formula_units_Z 2
_cell_length_a 7.2644(15)
_cell_length_b 7.3820(15)
_cell_length_c 13.752(3)
_cell_measurement_reflns_used 2134
_cell_measurement_temperature 100(2)
_cell_measurement_theta_max 27.989
_cell_measurement_theta_min 2.845
_cell_volume 711.6(3)
_computing_cell_refinement 'Bruker SMART'
_computing_data_collection 'Bruker SMART'
_computing_data_reduction 'Bruker SAINT'
_computing_molecular_graphics 'Bruker SHELXTL'
_computing_publication_material 'Bruker SHELXTL'
_computing_structure_refinement 'SHELXL-97 (Sheldrick, 1997)'
_computing_structure_solution 'SHELXS-97 (Sheldrick, 1990)'
_diffrn_ambient_temperature 100(2)
_diffrn_measured_fraction_theta_full 0.997
_diffrn_measured_fraction_theta_max 0.997
_diffrn_measurement_device_type 'CCD area detector'
_diffrn_measurement_method 'phi and omega scans'
_diffrn_radiation_monochromator graphite
_diffrn_radiation_source 'fine-focus sealed tube'
_diffrn_radiation_type MoK\a
_diffrn_radiation_wavelength 0.71073
_diffrn_reflns_av_R_equivalents 0.0168
_diffrn_reflns_av_sigmaI/netI 0.0288
_diffrn_reflns_limit_h_max 8
_diffrn_reflns_limit_h_min -9
_diffrn_reflns_limit_k_max 8
_diffrn_reflns_limit_k_min -9
_diffrn_reflns_limit_l_max 17
_diffrn_reflns_limit_l_min -8
_diffrn_reflns_number 4992
_diffrn_reflns_theta_full 26.37
_diffrn_reflns_theta_max 26.37
_diffrn_reflns_theta_min 1.51
_exptl_absorpt_coefficient_mu 0.243
_exptl_absorpt_correction_T_max 0.9509
_exptl_absorpt_correction_T_min 0.9320
_exptl_absorpt_correction_type multi-scan
_exptl_absorpt_process_details 'Bruker Nonius area detector scaling and absorption correction - V2.10'
_exptl_crystal_colour Colorless
_exptl_crystal_density_diffrn 1.430
_exptl_crystal_density_method 'not measured'
_exptl_crystal_description Block
_exptl_crystal_F_000 320
_exptl_crystal_size_max 0.30
_exptl_crystal_size_mid 0.26
_exptl_crystal_size_min 0.20
_refine_diff_density_max 0.196
_refine_diff_density_min -0.292
_refine_diff_density_rms 0.062
_refine_ls_extinction_method none
_refine_ls_goodness_of_fit_ref 1.034
_refine_ls_hydrogen_treatment mixed
_refine_ls_matrix_type full
_refine_ls_number_parameters 204
_refine_ls_number_reflns 2894
_refine_ls_number_restraints 0
_refine_ls_restrained_S_all 1.034
_refine_ls_R_factor_all 0.0539
_refine_ls_R_factor_gt 0.0459
_refine_ls_shift/su_max 0.004
_refine_ls_shift/su_mean 0.000
_refine_ls_structure_factor_coef Fsqd
_refine_ls_weighting_details 'calc w=1/[\s^2^(Fo^2^)+(0.0764P)^2^+0.1226P] where P=(Fo^2^+2Fc^2^)/3'
_refine_ls_weighting_scheme calc
_refine_ls_wR_factor_gt 0.1222
_refine_ls_wR_factor_ref 0.1288
_reflns_number_gt 2430
_reflns_number_total 2894
_reflns_threshold_expression >2sigma(I)
_cod_data_source_file b608926g.txt
_cod_data_source_block grd99_m
_cod_depositor_comments
;
The following automatic conversions were performed:
'_symmetry_cell_setting' value 'Triclinic' changed to 'triclinic'
according to '/home/saulius/struct/CIF-dictionaries/cif_core.dic'
dictionary named 'cif_core.dic' version 2.4.1 from 2010-06-29.

Automatic conversion script
Id: cif_fix_enum 1527 2010-12-29 10:47:43Z saulius 
;
_cod_original_sg_symbol_H-M P-1
_cod_database_code 7203550

loop_
_symmetry_equiv_pos_as_xyz
'x, y, z'
'-x, -y, -z'

loop_
_atom_site_label
_atom_site_type_symbol
_atom_site_fract_x
_atom_site_fract_y
_atom_site_fract_z
_atom_site_U_iso_or_equiv
_atom_site_adp_type
_atom_site_occupancy
_atom_site_symmetry_multiplicity
_atom_site_calc_flag
_atom_site_refinement_flags
_atom_site_disorder_assembly
_atom_site_disorder_group
S1 S 0.37831(7) 0.27724(6) 0.35763(3) 0.04515(19) Uani 1 1 d . . .
N1 N 1.0748(2) 0.7628(2) 0.24080(12) 0.0426(4) Uani 1 1 d . . .
O1 O 0.2419(2) 0.1342(2) 0.09093(10) 0.0652(5) Uani 1 1 d . . .
O3 O 0.5433(2) 0.2232(2) 0.39979(11) 0.0605(4) Uani 1 1 d . . .
O2 O 0.2409(2) 0.3057(2) 0.42372(11) 0.0644(4) Uani 1 1 d . . .
N4 N 0.2830(2) 0.1335(2) 0.25778(12) 0.0491(4) Uani 1 1 d . . .
N2 N 0.9404(2) 0.4894(2) 0.12787(14) 0.0540(4) Uani 1 1 d . . .
C8 C 0.3955(3) 0.4160(2) 0.19988(14) 0.0398(4) Uani 1 1 d . . .
C1 C 1.0258(3) 0.6705(3) 0.14708(15) 0.0461(5) Uani 1 1 d . . .
C13 C 0.4441(3) 0.4733(3) 0.30048(14) 0.0401(4) Uani 1 1 d . . .
C2 C 1.0348(3) 0.6795(3) 0.32002(15) 0.0482(5) Uani 1 1 d . . .
C9 C 0.4351(3) 0.5401(3) 0.13519(15) 0.0510(5) Uani 1 1 d . . .
H9 H 0.4025 0.5018 0.0657 0.061 Uiso 1 1 calc R . .
N3 N 1.0648(3) 0.7582(3) 0.07310(15) 0.0663(6) Uani 1 1 d . . .
C4 C 0.8989(3) 0.4057(3) 0.20421(18) 0.0529(5) Uani 1 1 d . . .
C7 C 0.3003(3) 0.2148(3) 0.17627(15) 0.0462(5) Uani 1 1 d . . .
C12 C 0.5315(3) 0.6549(3) 0.34118(16) 0.0497(5) Uani 1 1 d . . .
H12 H 0.5639 0.6930 0.4106 0.060 Uiso 1 1 calc R . .
C11 C 0.5692(3) 0.7784(3) 0.27573(17) 0.0555(5) Uani 1 1 d . . .
H11 H 0.6277 0.9048 0.3009 0.067 Uiso 1 1 calc R . .
C3 C 0.9419(3) 0.4978(3) 0.30140(17) 0.0552(5) Uani 1 1 d . . .
H3 H 0.9069 0.4349 0.3544 0.066 Uiso 1 1 calc R . .
C10 C 0.5240(3) 0.7224(3) 0.17482(18) 0.0581(6) Uani 1 1 d . . .
H10 H 0.5542 0.8100 0.1318 0.070 Uiso 1 1 calc R . .
C5 C 1.0964(4) 0.7944(4) 0.41980(17) 0.0696(7) Uani 1 1 d . . .
H5A H 1.0284 0.7351 0.4689 0.104 Uiso 1 1 calc R . .
H5B H 1.0693 0.9196 0.4199 0.104 Uiso 1 1 calc R . .
H5C H 1.2323 0.8042 0.4364 0.104 Uiso 1 1 calc R . .
C6 C 0.8045(4) 0.2040(3) 0.1800(2) 0.0747(7) Uani 1 1 d . . .
H6A H 0.7022 0.1868 0.1260 0.112 Uiso 1 1 calc R . .
H6B H 0.7527 0.1645 0.2386 0.112 Uiso 1 1 calc R . .
H6C H 0.8966 0.1285 0.1596 0.112 Uiso 1 1 calc R . .
H3B H 1.111(4) 0.866(4) 0.0825(19) 0.068(8) Uiso 1 1 d . . .
H1 H 1.138(3) 0.875(4) 0.2482(16) 0.062(7) Uiso 1 1 d . . .
H3A H 1.047(4) 0.705(4) 0.019(2) 0.065(8) Uiso 1 1 d . . .

loop_
_atom_site_aniso_label
_atom_site_aniso_U_11
_atom_site_aniso_U_22
_atom_site_aniso_U_33
_atom_site_aniso_U_23
_atom_site_aniso_U_13
_atom_site_aniso_U_12
S1 0.0541(3) 0.0387(3) 0.0401(3) 0.0103(2) 0.0032(2) 0.0010(2)
N1 0.0426(9) 0.0357(8) 0.0467(9) 0.0090(7) 0.0039(7) -0.0004(7)
O1 0.0947(12) 0.0458(8) 0.0421(8) 0.0053(6) -0.0050(8) -0.0118(8)
O3 0.0686(10) 0.0522(9) 0.0582(9) 0.0135(7) -0.0096(8) 0.0104(7)
O2 0.0741(10) 0.0692(10) 0.0520(9) 0.0182(7) 0.0228(8) 0.0061(8)
N4 0.0602(10) 0.0369(8) 0.0444(9) 0.0109(7) -0.0007(8) -0.0056(7)
N2 0.0566(10) 0.0366(9) 0.0631(11) 0.0072(8) 0.0064(8) -0.0043(7)
C8 0.0395(9) 0.0336(9) 0.0457(10) 0.0078(7) 0.0081(8) 0.0036(7)
C1 0.0469(10) 0.0358(10) 0.0512(11) 0.0070(8) 0.0001(9) -0.0001(8)
C13 0.0394(9) 0.0364(9) 0.0447(10) 0.0085(7) 0.0076(8) 0.0055(7)
C2 0.0424(10) 0.0522(11) 0.0536(12) 0.0166(9) 0.0125(9) 0.0091(9)
C9 0.0598(12) 0.0459(11) 0.0478(11) 0.0142(9) 0.0131(9) 0.0035(9)
N3 0.1003(17) 0.0406(11) 0.0433(11) 0.0075(8) -0.0095(10) -0.0159(10)
C4 0.0434(11) 0.0383(10) 0.0786(15) 0.0152(10) 0.0168(10) 0.0032(8)
C7 0.0511(11) 0.0375(10) 0.0463(11) 0.0089(8) 0.0037(9) -0.0013(8)
C12 0.0521(11) 0.0386(10) 0.0535(11) 0.0017(8) 0.0030(9) 0.0032(8)
C11 0.0547(12) 0.0335(10) 0.0738(15) 0.0077(9) 0.0065(11) -0.0007(9)
C3 0.0511(12) 0.0522(12) 0.0696(14) 0.0272(11) 0.0203(10) 0.0091(9)
C10 0.0637(13) 0.0419(11) 0.0726(15) 0.0245(10) 0.0199(11) 0.0026(10)
C5 0.0805(16) 0.0770(17) 0.0480(12) 0.0126(11) 0.0172(11) 0.0010(13)
C6 0.0735(16) 0.0384(12) 0.111(2) 0.0163(13) 0.0329(15) -0.0047(11)

loop_
_atom_type_symbol
_atom_type_description
_atom_type_scat_dispersion_real
_atom_type_scat_dispersion_imag
_atom_type_scat_source
C C 0.0033 0.0016 'International Tables Vol C Tables 4.2.6.8 and 6.1.1.4'
H H 0.0000 0.0000 'International Tables Vol C Tables 4.2.6.8 and 6.1.1.4'
N N 0.0061 0.0033 'International Tables Vol C Tables 4.2.6.8 and 6.1.1.4'
O O 0.0106 0.0060 'International Tables Vol C Tables 4.2.6.8 and 6.1.1.4'
S S 0.1246 0.1234 'International Tables Vol C Tables 4.2.6.8 and 6.1.1.4'

loop_
_geom_angle_atom_site_label_1
_geom_angle_atom_site_label_2
_geom_angle_atom_site_label_3
_geom_angle
_geom_angle_site_symmetry_1
_geom_angle_site_symmetry_3
_geom_angle_publ_flag
O2 S1 O3 115.45(10) . . ?
O2 S1 N4 110.86(10) . . ?
O3 S1 N4 110.98(9) . . ?
O2 S1 C13 111.47(9) . . ?
O3 S1 C13 109.92(9) . . ?
N4 S1 C13 96.60(8) . . ?
C1 N1 C2 121.80(17) . . ?
C1 N1 H1 116.8(15) . . ?
C2 N1 H1 121.3(15) . . ?
C7 N4 S1 111.68(13) . . ?
C4 N2 C1 117.75(18) . . ?
C13 C8 C9 120.45(17) . . ?
C13 C8 C7 111.30(16) . . ?
C9 C8 C7 128.25(18) . . ?
N3 C1 N2 119.18(19) . . ?
N3 C1 N1 119.44(18) . . ?
N2 C1 N1 121.38(18) . . ?
C8 C13 C12 122.34(18) . . ?
C8 C13 S1 107.32(13) . . ?
C12 C13 S1 130.33(16) . . ?
N1 C2 C3 117.3(2) . . ?
N1 C2 C5 117.14(19) . . ?
C3 C2 C5 125.5(2) . . ?
C8 C9 C10 117.9(2) . . ?
C8 C9 H9 121.1 . . ?
C10 C9 H9 121.1 . . ?
C1 N3 H3B 121.0(19) . . ?
C1 N3 H3A 120.7(19) . . ?
H3B N3 H3A 118(3) . . ?
N2 C4 C3 122.44(18) . . ?
N2 C4 C6 116.3(2) . . ?
C3 C4 C6 121.3(2) . . ?
O1 C7 N4 124.37(17) . . ?
O1 C7 C8 122.62(17) . . ?
N4 C7 C8 113.01(16) . . ?
C13 C12 C11 116.72(19) . . ?
C13 C12 H12 121.6 . . ?
C11 C12 H12 121.6 . . ?
C10 C11 C12 121.57(19) . . ?
C10 C11 H11 119.2 . . ?
C12 C11 H11 119.2 . . ?
C2 C3 C4 119.22(19) . . ?
C2 C3 H3 120.4 . . ?
C4 C3 H3 120.4 . . ?
C11 C10 C9 121.01(19) . . ?
C11 C10 H10 119.5 . . ?
C9 C10 H10 119.5 . . ?
C2 C5 H5A 109.5 . . ?
C2 C5 H5B 109.5 . . ?
H5A C5 H5B 109.5 . . ?
C2 C5 H5C 109.5 . . ?
H5A C5 H5C 109.5 . . ?
H5B C5 H5C 109.5 . . ?
C4 C6 H6A 109.5 . . ?
C4 C6 H6B 109.5 . . ?
H6A C6 H6B 109.5 . . ?
C4 C6 H6C 109.5 . . ?
H6A C6 H6C 109.5 . . ?
H6B C6 H6C 109.5 . . ?

loop_
_geom_bond_atom_site_label_1
_geom_bond_atom_site_label_2
_geom_bond_distance
_geom_bond_site_symmetry_2
_geom_bond_publ_flag
S1 O2 1.4301(16) . ?
S1 O3 1.4336(15) . ?
S1 N4 1.6171(16) . ?
S1 C13 1.7595(19) . ?
N1 C1 1.348(2) . ?
N1 C2 1.357(2) . ?
N1 H1 0.86(3) . ?
O1 C7 1.233(2) . ?
N4 C7 1.354(2) . ?
N2 C4 1.326(3) . ?
N2 C1 1.342(2) . ?
C8 C13 1.379(3) . ?
C8 C9 1.381(3) . ?
C8 C7 1.493(2) . ?
C1 N3 1.310(3) . ?
C13 C12 1.383(3) . ?
C2 C3 1.362(3) . ?
C2 C5 1.485(3) . ?
C9 C10 1.387(3) . ?
C9 H9 0.9500 . ?
N3 H3B 0.79(3) . ?
N3 H3A 0.78(3) . ?
C4 C3 1.386(3) . ?
C4 C6 1.495(3) . ?
C12 C11 1.384(3) . ?
C12 H12 0.9500 . ?
C11 C10 1.379(3) . ?
C11 H11 0.9500 . ?
C3 H3 0.9500 . ?
C10 H10 0.9500 . ?
C5 H5A 0.9800 . ?
C5 H5B 0.9800 . ?
C5 H5C 0.9800 . ?
C6 H6A 0.9800 . ?
C6 H6B 0.9800 . ?
C6 H6C 0.9800 . ?

loop_
_cod_related_entry_id
_cod_related_entry_database
_cod_related_entry_code
1 ChemSpider 21149308
